data_7012054
loop_
_publ_author_name
'Shivaiah, Vaddypally'
'Narasimha Reddy, Puram V.'
'Cronin, Leroy'
'Das, Samar K.'

_publ_section_title
;
 A novel polyoxometalate chain formed from heteropolyanion building
 blocks and rare earth metal ion linkers:
 [La(H2O)7Al(OH)6Mo6O18]n??4nH2OElectronic supplementary information
 (ESI) available: representations of the structure of 1 with the atom
 numbering scheme and hydrogen bonding interactions shown and a list of
 relevant hydrogen bonding distances. See
 http://www.rsc.org/suppdata/dt/b2/b207149e/
;
_journal_issue 20
_journal_name_full 'Journal of the Chemical Society, Dalton Transactions'
_journal_page_first 3781
_journal_paper_doi 10.1039/b207149e
_journal_year 2002
_chemical_formula_sum 'Al H28 La Mo6 O35'
_chemical_formula_weight 1329.75
_chemical_name_systematic
;
?
;
_space_group_IT_number 29
_symmetry_cell_setting orthorhombic
_symmetry_space_group_name_Hall 'P 2c -2ac'
_symmetry_space_group_name_H-M 'P c a 21'
_atom_sites_solution_hydrogens geom
_atom_sites_solution_primary direct
_atom_sites_solution_secondary difmap
_audit_creation_method SHELXL-97
_cell_angle_alpha 90.00
_cell_angle_beta 90.00
_cell_angle_gamma 90.00
_cell_formula_units_Z 4
_cell_length_a 11.844(2)
_cell_length_b 11.010(2)
_cell_length_c 22.643(5)
_cell_measurement_temperature 296(2)
_cell_volume 2952.7(10)
_computing_structure_refinement 'SHELXL-97 (Sheldrick, 1997)'
_diffrn_ambient_temperature 293(2)
_diffrn_measured_fraction_theta_full 0.981
_diffrn_measured_fraction_theta_max 0.981
_diffrn_measurement_device_type 'Bruker AXS CCD Diffractometer'
_diffrn_measurement_method 'CCD scans'
_diffrn_radiation_monochromator graphite
_diffrn_radiation_source 'fine-focus sealed tube'
_diffrn_radiation_type CuK\a
_diffrn_radiation_wavelength 1.54180
_diffrn_reflns_av_R_equivalents 0.0502
_diffrn_reflns_av_sigmaI/netI 0.0537
_diffrn_reflns_limit_h_max 14
_diffrn_reflns_limit_h_min 0
_diffrn_reflns_limit_k_max 13
_diffrn_reflns_limit_k_min 0
_diffrn_reflns_limit_l_max 27
_diffrn_reflns_limit_l_min -27
_diffrn_reflns_number 5272
_diffrn_reflns_theta_full 70.60
_diffrn_reflns_theta_max 70.60
_diffrn_reflns_theta_min 3.90
_exptl_absorpt_coefficient_mu 32.618
_exptl_crystal_colour white
_exptl_crystal_density_diffrn 2.991
_exptl_crystal_density_method 'not measured'
_exptl_crystal_description block
_exptl_crystal_F_000 2520
_exptl_crystal_size_max 0.2
_exptl_crystal_size_mid 0.2
_exptl_crystal_size_min 0.2
_refine_diff_density_max 1.587
_refine_diff_density_min -0.995
_refine_diff_density_rms 0.172
_refine_ls_abs_structure_details 'Flack H D (1983), Acta Cryst. A39, 876-881'
_refine_ls_abs_structure_Flack 0.00
_refine_ls_extinction_method none
_refine_ls_goodness_of_fit_ref 1.083
_refine_ls_hydrogen_treatment mixed
_refine_ls_matrix_type full
_refine_ls_number_parameters 388
_refine_ls_number_reflns 5272
_refine_ls_number_restraints 1
_refine_ls_restrained_S_all 1.083
_refine_ls_R_factor_all 0.0342
_refine_ls_R_factor_gt 0.0329
_refine_ls_shift/su_max 0.001
_refine_ls_shift/su_mean 0.000
_refine_ls_structure_factor_coef Fsqd
_refine_ls_weighting_details 'calc w=1/[\s^2^(Fo^2^)+(0.0465P)^2^+1.5341P] where P=(Fo^2^+2Fc^2^)/3'
_refine_ls_weighting_scheme calc
_refine_ls_wR_factor_gt 0.0858
_refine_ls_wR_factor_ref 0.0867
_reflns_number_gt 5069
_reflns_number_total 5272
_reflns_threshold_expression >2sigma(I)
_cod_data_source_file b207149e.txt
_cod_data_source_block laalmo1
_cod_original_sg_symbol_H-M P_c_a_21
_cod_original_formula_sum 'H28 Al La Mo6 O35'
_cod_database_code 7012054

loop_
_symmetry_equiv_pos_as_xyz
'x, y, z'
'-x, -y, z+1/2'
'-x+1/2, y, z+1/2'
'x+1/2, -y, z'

loop_
_atom_site_label
_atom_site_type_symbol
_atom_site_fract_x
_atom_site_fract_y
_atom_site_fract_z
_atom_site_U_iso_or_equiv
_atom_site_adp_type
_atom_site_occupancy
_atom_site_symmetry_multiplicity
_atom_site_calc_flag
_atom_site_refinement_flags
_atom_site_disorder_assembly
_atom_site_disorder_group
O1 O 0.8506(4) 0.1427(5) 0.7931(2) 0.0206(11) Uani 1 1 d . . .
O2 O 0.7509(4) 0.3511(4) 0.7962(2) 0.0188(11) Uani 1 1 d . . .
O3 O 0.9310(3) 0.3420(4) 0.8578(3) 0.0181(9) Uani 1 1 d . . .
O4 O 0.7509(4) 0.3434(4) 0.9195(2) 0.0202(11) Uani 1 1 d . . .
O5 O 0.8480(4) 0.1348(5) 0.9168(2) 0.0203(11) Uani 1 1 d . . .
O6 O 0.6686(3) 0.1445(4) 0.8538(2) 0.0171(9) Uani 1 1 d . . .
O7 O 0.7605(4) -0.0609(4) 0.8512(2) 0.0218(10) Uani 1 1 d . . .
O8 O 0.5667(5) -0.0464(5) 0.7812(3) 0.0292(13) Uani 1 1 d . . .
O9 O 0.7733(6) 0.9118(6) 0.7309(3) 0.0330(14) Uani 1 1 d . . .
O10 O 0.6791(5) 0.1431(5) 0.7295(2) 0.0239(12) Uani 1 1 d . . .
O11 O 0.8763(5) 0.1616(5) 0.6626(3) 0.0330(13) Uani 1 1 d . . .
O12 O 0.7274(5) 0.3513(5) 0.6694(2) 0.0271(12) Uani 1 1 d . . .
O13 O 0.9281(5) 0.3504(5) 0.7359(2) 0.0244(12) Uani 1 1 d . . .
O14 O 0.8310(5) 0.5813(5) 0.7390(3) 0.0283(13) Uani 1 1 d . . .
O15 O 1.0364(5) 0.5404(6) 0.7908(3) 0.0304(13) Uani 1 1 d . . .
O24 O 0.5630(5) -0.0489(6) 0.9197(3) 0.0322(14) Uani 1 1 d . . .
O16 O 0.8422(4) 0.5487(4) 0.8605(3) 0.0219(10) Uani 1 1 d . . .
O17 O 1.0374(5) 0.5340(6) 0.9297(3) 0.0372(15) Uani 1 1 d . . .
O18 O 0.8278(6) 0.5631(5) 0.9822(3) 0.0328(14) Uani 1 1 d . . .
O23 O 0.7680(6) -0.0988(6) 0.9686(3) 0.0349(15) Uani 1 1 d . . .
O19 O 0.9297(5) 0.3331(5) 0.9810(2) 0.0244(12) Uani 1 1 d . . .
O20 O 0.7279(6) 0.3286(6) 1.0463(3) 0.0353(14) Uani 1 1 d . . .
O21 O 0.8687(6) 0.1346(6) 1.0476(3) 0.0373(15) Uani 1 1 d . . .
O22 O 0.6735(5) 0.1334(5) 0.9787(2) 0.0223(11) Uani 1 1 d . . .
O25 O 1.0019(5) 0.6237(6) 0.6294(3) 0.0420(15) Uani 1 1 d . . .
O26 O 0.7546(7) 0.5609(5) 0.6024(3) 0.0364(13) Uani 1 1 d . . .
O27 O 0.8681(6) 0.7437(5) 0.5404(3) 0.0362(15) Uani 1 1 d . . .
O28 O 0.6912(7) 0.8946(8) 0.6033(3) 0.063(2) Uani 1 1 d . . .
O29 O 0.9489(7) 0.9315(6) 0.6253(3) 0.0537(19) Uani 1 1 d . . .
O30 O 0.9731(6) 0.7811(6) 0.7311(3) 0.0378(14) Uani 1 1 d . . .
O31 O 0.6354(6) 0.7057(8) 0.6900(5) 0.071(3) Uani 1 1 d . . .
O32 O 0.6497(5) 0.7027(6) 0.8420(4) 0.054(2) Uani 1 1 d . . .
O33 O 0.9489(4) 0.7891(5) 0.8558(4) 0.0413(14) Uani 1 1 d . . .
O34 O 0.4939(8) 0.6037(7) 0.5883(4) 0.063(2) Uani 1 1 d . . .
O35 O 0.5366(7) 0.8164(10) 0.5241(4) 0.078(3) Uani 1 1 d . . .
Al1 Al 0.79993(17) 0.24370(16) 0.85682(12) 0.0171(4) Uani 1 1 d . . .
Mo1 Mo 0.80494(5) 0.25062(5) 0.71135(3) 0.02013(15) Uani 1 1 d . . .
Mo2 Mo 0.69811(5) 0.00312(5) 0.92656(3) 0.02045(16) Uani 1 1 d . . .
Mo3 Mo 0.80275(5) 0.23374(6) 1.00313(3) 0.02171(15) Uani 1 1 d . . .
Mo4 Mo 0.70325(5) 0.00564(5) 0.78005(3) 0.01964(15) Uani 1 1 d . . .
Mo5 Mo 0.90233(5) 0.47578(6) 0.93396(3) 0.02142(15) Uani 1 1 d . . .
Mo6 Mo 0.90051(5) 0.48595(5) 0.78765(3) 0.01979(15) Uani 1 1 d . . .
La1 La 0.82878(4) 0.74862(4) 0.65583(3) 0.02124(11) Uani 1 1 d . . .

loop_
_atom_site_aniso_label
_atom_site_aniso_U_11
_atom_site_aniso_U_22
_atom_site_aniso_U_33
_atom_site_aniso_U_23
_atom_site_aniso_U_13
_atom_site_aniso_U_12
O1 0.016(3) 0.026(3) 0.020(3) 0.000(2) 0.005(2) 0.002(2)
O2 0.019(3) 0.019(2) 0.019(3) 0.004(2) -0.001(2) 0.000(2)
O3 0.016(2) 0.018(2) 0.020(2) 0.004(3) 0.001(2) -0.0004(16)
O4 0.018(2) 0.024(3) 0.019(3) 0.001(2) 0.002(2) 0.001(2)
O5 0.015(3) 0.022(3) 0.024(3) 0.002(2) -0.002(2) 0.001(2)
O6 0.014(2) 0.019(2) 0.018(2) 0.002(2) 0.001(2) -0.0008(15)
O7 0.023(2) 0.021(2) 0.022(2) 0.001(2) -0.001(2) 0.0013(18)
O8 0.019(3) 0.032(3) 0.036(3) 0.003(3) 0.001(3) -0.004(2)
O9 0.039(4) 0.033(3) 0.027(3) -0.007(3) -0.003(3) 0.005(3)
O10 0.021(3) 0.029(3) 0.022(3) 0.000(2) -0.001(2) -0.007(2)
O11 0.037(3) 0.033(3) 0.029(3) -0.006(3) 0.009(3) -0.001(3)
O12 0.031(3) 0.030(3) 0.020(3) 0.008(2) -0.003(2) -0.005(2)
O13 0.020(3) 0.027(3) 0.026(3) -0.002(2) 0.003(2) -0.004(2)
O14 0.031(3) 0.025(3) 0.028(3) 0.002(3) -0.001(2) 0.001(2)
O15 0.018(3) 0.039(3) 0.034(3) 0.007(3) -0.005(3) -0.006(2)
O24 0.032(3) 0.033(3) 0.032(3) -0.003(3) 0.008(3) -0.009(3)
O16 0.026(2) 0.017(2) 0.024(2) 0.000(2) 0.002(3) 0.0062(18)
O17 0.028(3) 0.039(3) 0.044(4) 0.010(3) -0.008(3) -0.018(3)
O18 0.043(4) 0.028(3) 0.028(3) -0.003(3) 0.002(3) 0.003(3)
O23 0.041(4) 0.034(3) 0.030(3) 0.014(3) 0.002(3) -0.002(3)
O19 0.022(3) 0.024(3) 0.027(3) 0.004(2) -0.004(2) -0.004(2)
O20 0.038(4) 0.038(3) 0.030(3) -0.001(3) 0.005(3) -0.001(3)
O21 0.039(4) 0.033(3) 0.040(4) 0.006(3) -0.007(3) -0.007(3)
O22 0.019(3) 0.028(3) 0.020(2) -0.004(2) 0.004(2) -0.003(2)
O25 0.027(3) 0.047(4) 0.052(4) -0.011(3) -0.005(3) 0.007(3)
O26 0.049(3) 0.029(3) 0.031(3) 0.001(3) -0.002(3) -0.007(3)
O27 0.032(4) 0.053(4) 0.023(3) 0.003(3) 0.006(3) -0.004(3)
O28 0.067(5) 0.073(6) 0.048(4) 0.007(4) 0.001(4) 0.033(4)
O29 0.065(5) 0.032(3) 0.064(4) -0.009(3) 0.036(4) -0.013(3)
O30 0.037(3) 0.042(3) 0.035(3) 0.000(3) -0.010(3) -0.008(3)
O31 0.037(4) 0.059(5) 0.116(8) 0.006(5) 0.025(5) -0.002(4)
O32 0.025(3) 0.028(3) 0.110(8) 0.001(4) -0.001(4) 0.002(2)
O33 0.024(3) 0.031(3) 0.069(4) -0.003(4) 0.002(4) 0.001(2)
O34 0.049(5) 0.064(5) 0.075(6) 0.017(4) -0.005(4) -0.008(4)
O35 0.044(5) 0.109(8) 0.081(6) 0.039(6) -0.012(4) -0.015(5)
Al1 0.0178(9) 0.0172(10) 0.0161(10) 0.0006(9) -0.0013(9) -0.0009(6)
Mo1 0.0210(3) 0.0221(3) 0.0173(3) 0.0001(2) 0.0011(2) -0.0008(3)
Mo2 0.0195(3) 0.0219(3) 0.0199(3) 0.0025(2) 0.0004(3) -0.0036(2)
Mo3 0.0235(3) 0.0242(3) 0.0174(3) 0.0002(3) -0.0015(2) -0.0023(2)
Mo4 0.0190(3) 0.0192(3) 0.0208(3) -0.0024(2) -0.0005(3) -0.0010(2)
Mo5 0.0234(3) 0.0209(3) 0.0200(3) -0.0013(3) -0.0013(2) -0.0028(2)
Mo6 0.0190(3) 0.0194(3) 0.0209(3) 0.0020(2) 0.0007(2) -0.0021(2)
La1 0.02147(19) 0.0211(2) 0.0211(2) -0.00084(16) 0.00112(19) -0.00025(15)

loop_
_atom_type_symbol
_atom_type_description
_atom_type_scat_dispersion_real
_atom_type_scat_dispersion_imag
_atom_type_scat_source
H H 0.0000 0.0000 'International Tables Vol C Tables 4.2.6.8 and 6.1.1.4'
O O 0.0492 0.0322 'International Tables Vol C Tables 4.2.6.8 and 6.1.1.4'
Al Al 0.2130 0.2455 'International Tables Vol C Tables 4.2.6.8 and 6.1.1.4'
Mo Mo -0.0483 2.7339 'International Tables Vol C Tables 4.2.6.8 and 6.1.1.4'
La La -1.4094 9.0376 'International Tables Vol C Tables 4.2.6.8 and 6.1.1.4'

loop_
_geom_angle_atom_site_label_1
_geom_angle_atom_site_label_2
_geom_angle_atom_site_label_3
_geom_angle
_geom_angle_site_symmetry_1
_geom_angle_site_symmetry_3
_geom_angle_publ_flag
Al1 O1 Mo1 103.6(2) . . ?
Al1 O1 Mo4 103.7(2) . . ?
Mo1 O1 Mo4 93.28(19) . . ?
Al1 O2 Mo1 102.6(2) . . ?
Al1 O2 Mo6 103.0(2) . . ?
Mo1 O2 Mo6 91.46(18) . . ?
Al1 O3 Mo6 105.1(2) . . ?
Al1 O3 Mo5 104.7(2) . . ?
Mo6 O3 Mo5 93.09(16) . . ?
Al1 O4 Mo3 103.2(2) . . ?
Al1 O4 Mo5 103.4(2) . . ?
Mo3 O4 Mo5 90.40(18) . . ?
Al1 O5 Mo3 103.8(2) . . ?
Al1 O5 Mo2 103.6(2) . . ?
Mo3 O5 Mo2 92.09(18) . . ?
Al1 O6 Mo2 103.9(2) . . ?
Al1 O6 Mo4 105.1(2) . . ?
Mo2 O6 Mo4 92.47(16) . . ?
Mo4 O7 Mo2 117.4(2) . . ?
Mo4 O9 La1 165.8(4) 1_565 . ?
Mo4 O10 Mo1 119.4(3) . . ?
Mo1 O13 Mo6 119.6(3) . . ?
Mo6 O14 La1 152.1(3) . . ?
Mo6 O16 Mo5 116.5(2) . . ?
Mo5 O19 Mo3 118.4(3) . . ?
Mo2 O22 Mo3 118.9(3) . . ?
O4 Al1 O3 84.9(2) . . ?
O4 Al1 O5 85.5(3) . . ?
O3 Al1 O5 96.1(2) . . ?
O4 Al1 O6 96.2(2) . . ?
O3 Al1 O6 178.6(3) . . ?
O5 Al1 O6 84.7(2) . . ?
O4 Al1 O2 95.0(2) . . ?
O3 Al1 O2 84.5(2) . . ?
O5 Al1 O2 179.3(3) . . ?
O6 Al1 O2 94.7(2) . . ?
O4 Al1 O1 179.7(3) . . ?
O3 Al1 O1 94.8(2) . . ?
O5 Al1 O1 94.4(2) . . ?
O6 Al1 O1 84.0(2) . . ?
O2 Al1 O1 85.0(3) . . ?
O11 Mo1 O12 106.1(3) . . ?
O11 Mo1 O13 98.1(3) . . ?
O12 Mo1 O13 101.4(3) . . ?
O11 Mo1 O10 99.6(3) . . ?
O12 Mo1 O10 95.7(3) . . ?
O13 Mo1 O10 150.9(2) . . ?
O11 Mo1 O1 96.3(3) . . ?
O12 Mo1 O1 156.2(2) . . ?
O13 Mo1 O1 83.2(2) . . ?
O10 Mo1 O1 72.0(2) . . ?
O11 Mo1 O2 162.6(3) . . ?
O12 Mo1 O2 90.2(2) . . ?
O13 Mo1 O2 72.2(2) . . ?
O10 Mo1 O2 84.5(2) . . ?
O1 Mo1 O2 68.76(19) . . ?
O23 Mo2 O24 106.8(3) . . ?
O23 Mo2 O22 103.2(3) . . ?
O24 Mo2 O22 99.6(3) . . ?
O23 Mo2 O7 93.8(3) . . ?
O24 Mo2 O7 98.7(2) . . ?
O22 Mo2 O7 150.1(2) . . ?
O23 Mo2 O6 158.6(2) . . ?
O24 Mo2 O6 91.1(2) . . ?
O22 Mo2 O6 84.8(2) . . ?
O7 Mo2 O6 71.42(19) . . ?
O23 Mo2 O5 95.4(3) . . ?
O24 Mo2 O5 157.7(3) . . ?
O22 Mo2 O5 72.5(2) . . ?
O7 Mo2 O5 81.62(19) . . ?
O6 Mo2 O5 67.73(16) . . ?
O21 Mo3 O20 107.5(3) . . ?
O21 Mo3 O19 99.3(3) . . ?
O20 Mo3 O19 102.1(3) . . ?
O21 Mo3 O22 99.5(3) . . ?
O20 Mo3 O22 95.8(3) . . ?
O19 Mo3 O22 148.6(2) . . ?
O21 Mo3 O5 95.3(3) . . ?
O20 Mo3 O5 155.5(3) . . ?
O19 Mo3 O5 82.3(2) . . ?
O22 Mo3 O5 71.2(2) . . ?
O21 Mo3 O4 161.4(3) . . ?
O20 Mo3 O4 90.6(3) . . ?
O19 Mo3 O4 72.5(2) . . ?
O22 Mo3 O4 81.8(2) . . ?
O5 Mo3 O4 67.40(19) . . ?
O8 Mo4 O9 105.2(3) . 1_545 ?
O8 Mo4 O7 101.2(2) . . ?
O9 Mo4 O7 98.3(3) 1_545 . ?
O8 Mo4 O10 97.6(3) . . ?
O9 Mo4 O10 99.1(3) 1_545 . ?
O7 Mo4 O10 149.9(2) . . ?
O8 Mo4 O6 92.4(2) . . ?
O9 Mo4 O6 161.6(3) 1_545 . ?
O7 Mo4 O6 72.74(19) . . ?
O10 Mo4 O6 83.3(2) . . ?
O8 Mo4 O1 157.2(2) . . ?
O9 Mo4 O1 96.3(3) 1_545 . ?
O7 Mo4 O1 82.78(19) . . ?
O10 Mo4 O1 71.1(2) . . ?
O6 Mo4 O1 67.10(16) . . ?
O18 Mo5 O17 107.9(3) . . ?
O18 Mo5 O19 101.1(3) . . ?
O17 Mo5 O19 100.3(3) . . ?
O18 Mo5 O16 97.1(3) . . ?
O17 Mo5 O16 97.8(3) . . ?
O19 Mo5 O16 148.9(2) . . ?
O18 Mo5 O3 157.3(3) . . ?
O17 Mo5 O3 93.4(3) . . ?
O19 Mo5 O3 82.4(2) . . ?
O16 Mo5 O3 71.45(19) . . ?
O18 Mo5 O4 92.5(3) . . ?
O17 Mo5 O4 159.4(3) . . ?
O19 Mo5 O4 72.4(2) . . ?
O16 Mo5 O4 81.89(19) . . ?
O3 Mo5 O4 66.88(16) . . ?
O15 Mo6 O14 105.1(3) . . ?
O15 Mo6 O16 100.2(3) . . ?
O14 Mo6 O16 99.1(3) . . ?
O15 Mo6 O13 97.8(3) . . ?
O14 Mo6 O13 99.4(3) . . ?
O16 Mo6 O13 149.8(2) . . ?
O15 Mo6 O3 93.8(2) . . ?
O14 Mo6 O3 160.7(2) . . ?
O16 Mo6 O3 73.00(19) . . ?
O13 Mo6 O3 81.8(2) . . ?
O15 Mo6 O2 159.2(2) . . ?
O14 Mo6 O2 94.5(2) . . ?
O16 Mo6 O2 83.32(19) . . ?
O13 Mo6 O2 71.6(2) . . ?
O3 Mo6 O2 67.48(16) . . ?
O30 La1 O31 117.4(3) . . ?
O30 La1 O25 71.3(2) . . ?
O31 La1 O25 136.1(3) . . ?
O30 La1 O26 133.7(2) . . ?
O31 La1 O26 70.9(3) . . ?
O25 La1 O26 74.2(2) . . ?
O30 La1 O9 67.2(2) . . ?
O31 La1 O9 71.8(3) . . ?
O25 La1 O9 138.1(2) . . ?
O26 La1 O9 142.7(2) . . ?
O30 La1 O29 71.6(2) . . ?
O31 La1 O29 138.8(3) . . ?
O25 La1 O29 85.1(2) . . ?
O26 La1 O29 134.5(2) . . ?
O9 La1 O29 76.7(2) . . ?
O30 La1 O28 132.3(3) . . ?
O31 La1 O28 71.1(3) . . ?
O25 La1 O28 137.6(2) . . ?
O26 La1 O28 93.9(3) . . ?
O9 La1 O28 73.0(2) . . ?
O29 La1 O28 74.7(3) . . ?
O30 La1 O14 66.2(2) . . ?
O31 La1 O14 69.6(3) . . ?
O25 La1 O14 77.4(2) . . ?
O26 La1 O14 77.03(19) . . ?
O9 La1 O14 91.1(2) . . ?
O29 La1 O14 137.5(2) . . ?
O28 La1 O14 140.5(2) . . ?
O30 La1 O27 124.6(2) . . ?
O31 La1 O27 117.9(3) . . ?
O25 La1 O27 67.4(2) . . ?
O26 La1 O27 65.0(2) . . ?
O9 La1 O27 135.49(19) . . ?
O29 La1 O27 69.7(2) . . ?
O28 La1 O27 70.7(2) . . ?
O14 La1 O27 133.44(18) . . ?

loop_
_geom_bond_atom_site_label_1
_geom_bond_atom_site_label_2
_geom_bond_distance
_geom_bond_site_symmetry_2
_geom_bond_publ_flag
O1 Al1 1.918(6) . ?
O1 Mo1 2.266(5) . ?
O1 Mo4 2.326(5) . ?
O2 Al1 1.903(5) . ?
O2 Mo1 2.307(5) . ?
O2 Mo6 2.320(5) . ?
O3 Al1 1.893(5) . ?
O3 Mo6 2.273(5) . ?
O3 Mo5 2.294(5) . ?
O4 Al1 1.886(5) . ?
O4 Mo3 2.328(5) . ?
O4 Mo5 2.335(5) . ?
O5 Al1 1.898(6) . ?
O5 Mo3 2.302(5) . ?
O5 Mo2 2.303(5) . ?
O6 Al1 1.902(5) . ?
O6 Mo2 2.293(5) . ?
O6 Mo4 2.302(5) . ?
O7 Mo4 1.896(5) . ?
O7 Mo2 1.988(5) . ?
O8 Mo4 1.716(6) . ?
O9 Mo4 1.730(6) 1_565 ?
O9 La1 2.560(6) . ?
O10 Mo4 1.919(6) . ?
O10 Mo1 1.947(6) . ?
O11 Mo1 1.701(6) . ?
O12 Mo1 1.725(6) . ?
O13 Mo1 1.909(6) . ?
O13 Mo6 1.925(6) . ?
O14 Mo6 1.731(6) . ?
O14 La1 2.634(6) . ?
O15 Mo6 1.719(6) . ?
O24 Mo2 1.707(6) . ?
O16 Mo6 1.917(5) . ?
O16 Mo5 1.980(6) . ?
O17 Mo5 1.726(6) . ?
O18 Mo5 1.701(6) . ?
O23 Mo2 1.688(6) . ?
O19 Mo5 1.925(5) . ?
O19 Mo3 1.926(5) . ?
O20 Mo3 1.682(6) . ?
O21 Mo3 1.678(7) . ?
O22 Mo2 1.881(5) . ?
O22 Mo3 1.967(6) . ?
O25 La1 2.541(6) . ?
O26 La1 2.551(6) . ?
O27 La1 2.655(6) . ?
O28 La1 2.580(7) . ?
O29 La1 2.561(6) . ?
O30 La1 2.441(6) . ?
O31 La1 2.463(7) . ?
Mo4 O9 1.730(6) 1_545 ?
